data_1538527
loop_
_publ_author_name
'Rieck, H.'
'Hoppe, R.'

_publ_section_title
;
 Ein neues Oxoniccolat: Li2 Ni O2
;
_journal_name_full 'Zeitschrift fuer Anorganische und Allgemeine Chemie'
_journal_page_first 193
_journal_page_last 196
_journal_volume 392
_journal_year 1972
_chemical_formula_sum 'Li2 Ni O2'
_space_group_IT_number 71
_symmetry_space_group_name_Hall '-I 2 2'
_symmetry_space_group_name_H-M 'I m m m'
_cell_angle_alpha 90
_cell_angle_beta 90
_cell_angle_gamma 90
_cell_formula_units_Z 2
_cell_length_a 3.743
_cell_length_b 2.779
_cell_length_c 9.026
_cell_volume 93.887
_citation_journal_id_ASTM ZAACAB
_cod_data_source_file Rieck_ZAACAB_1972_418.cif
_cod_data_source_block Li2Ni1O2
_cod_original_cell_volume 93.88662
_cod_original_formula_sum 'Li2 Ni1 O2'
_cod_database_code 1538527

loop_
_symmetry_equiv_pos_as_xyz
x,y,z
-x,-y,z
x,-y,-z
-x,y,-z
-x,-y,-z
x,y,-z
-x,y,z
x,-y,z
x+1/2,y+1/2,z+1/2
-x+1/2,-y+1/2,z+1/2
x+1/2,-y+1/2,-z+1/2
-x+1/2,y+1/2,-z+1/2
-x+1/2,-y+1/2,-z+1/2
x+1/2,y+1/2,-z+1/2
-x+1/2,y+1/2,z+1/2
x+1/2,-y+1/2,z+1/2

loop_
_atom_site_label
_atom_site_type_symbol
_atom_site_fract_x
_atom_site_fract_y
_atom_site_fract_z
_atom_site_occupancy
_atom_site_U_iso_or_equiv
Ni1 Ni+2 0 0.5 0.5 1 0.0
Li1 Li+1 0.5 0 0.293 1 0.0
O1 O-2 0 0 0.356 1 0.0
